data_7135496
loop_
_publ_author_name
'Meena, Shivam A.'
'Thakur, Deepika'
'Tripathi, Surya P.'
'Ranjan, Rahul'
'Verma, Akhilesh K.'

_publ_section_title
;
 Photocatalytic oxidative cyclopropanation of aza-1,6-enynes: construction
 of 3-aza-bicyclo[3.1.0]hexane derivatives.
;
_journal_issue 8
_journal_name_full 'Chemical communications (Cambridge, England)'
_journal_page_first 2641
_journal_page_last 2645
_journal_paper_doi 10.1039/d5cc04935k
_journal_volume 62
_journal_year 2026
_chemical_formula_moiety 'C14 H12 Br N O3'
_chemical_formula_sum 'C14 H12 Br N O3'
_chemical_formula_weight 322.16
_space_group_crystal_system monoclinic
_space_group_IT_number 14
_space_group_name_Hall '-P 2yn'
_space_group_name_H-M_alt 'P 1 21/n 1'
_atom_sites_solution_hydrogens geom
_audit_creation_date 2025-06-30
_audit_creation_method
;
Olex2 1.3
(compiled 2020.11.12 svn.r5f609507 for OlexSys, GUI svn.r6408)
;
_audit_update_record
;
2025-06-30 deposited with the CCDC.	2025-12-17 downloaded from the CCDC.
;
_cell_angle_alpha 90
_cell_angle_beta 97.502(7)
_cell_angle_gamma 90
_cell_formula_units_Z 4
_cell_length_a 11.2247(8)
_cell_length_b 7.7018(6)
_cell_length_c 15.9626(11)
_cell_measurement_reflns_used 2591
_cell_measurement_temperature 293(2)
_cell_measurement_theta_max 27.3190
_cell_measurement_theta_min 2.0890
_cell_volume 1368.16(17)
_computing_cell_refinement 'CrysAlisPro 1.171.43.106a (Rigaku OD, 2024)'
_computing_data_collection 'CrysAlisPro 1.171.43.106a (Rigaku OD, 2024)'
_computing_data_reduction 'CrysAlisPro 1.171.43.106a (Rigaku OD, 2024)'
_computing_molecular_graphics 'Olex2 1.3 (Dolomanov et al., 2009)'
_computing_publication_material 'Olex2 1.3 (Dolomanov et al., 2009)'
_computing_structure_refinement 'SHELXL 2016/4 (Sheldrick, 2015)'
_computing_structure_solution 'SHELXT 2018/2 (Sheldrick, 2018)'
_diffrn_ambient_temperature 293(2)
_diffrn_detector 'Hybrid Pixel Array Detector'
_diffrn_detector_area_resol_mean 10.0000
_diffrn_detector_type HyPix
_diffrn_measured_fraction_theta_full 0.996
_diffrn_measured_fraction_theta_max 0.797
_diffrn_measurement_details
;
List of Runs (angles in degrees, time in seconds):

  # Type    Start    End  Width  t~exp~   \w     \q     \k     \f   Frames
#--------------------------------------------------------------------------
  1  \w    -79.00   8.00   0.50    2.68    --   -4.75 -19.00  30.00  174
  2  \w    -23.00   9.00   0.50    2.68    --   -4.75 -99.00 -60.00   64
  3  \w    -12.00  17.00   0.50    2.68    --   -4.75 -99.00-150.00   58
  4  \w    -10.00  49.00   0.50    2.68    --   -4.75  19.00-120.00  118
;
_diffrn_measurement_device 'four-circle diffractometer'
_diffrn_measurement_device_type 'XtaLAB Synergy, Single source at home/near, HyPix'
_diffrn_measurement_method '\w scans'
_diffrn_orient_matrix_type 'CrysAlisPro convention (1999,Acta A55,543-557)'
_diffrn_orient_matrix_UB_11 -0.0502355000
_diffrn_orient_matrix_UB_12 0.0486936000
_diffrn_orient_matrix_UB_13 0.0093936000
_diffrn_orient_matrix_UB_21 -0.0242334000
_diffrn_orient_matrix_UB_22 -0.0756755000
_diffrn_orient_matrix_UB_23 0.0166517000
_diffrn_orient_matrix_UB_31 0.0308383000
_diffrn_orient_matrix_UB_32 0.0197585000
_diffrn_orient_matrix_UB_33 0.0405232000
_diffrn_radiation_monochromator mirror
_diffrn_radiation_probe x-ray
_diffrn_radiation_type 'Mo K\a'
_diffrn_radiation_wavelength 0.71073
_diffrn_reflns_av_R_equivalents 0.0442
_diffrn_reflns_av_unetI/netI 0.0591
_diffrn_reflns_Laue_measured_fraction_full 0.996
_diffrn_reflns_Laue_measured_fraction_max 0.797
_diffrn_reflns_limit_h_max 15
_diffrn_reflns_limit_h_min -13
_diffrn_reflns_limit_k_max 10
_diffrn_reflns_limit_k_min -9
_diffrn_reflns_limit_l_max 20
_diffrn_reflns_limit_l_min -21
_diffrn_reflns_number 8499
_diffrn_reflns_point_group_measured_fraction_full 0.996
_diffrn_reflns_point_group_measured_fraction_max 0.797
_diffrn_reflns_theta_full 25.242
_diffrn_reflns_theta_max 30.873
_diffrn_reflns_theta_min 2.095
_diffrn_source 'micro-focus sealed X-ray tube'
_diffrn_source_type 'PhotonJet (Mo) X-ray Source'
_exptl_absorpt_coefficient_mu 3.007
_exptl_absorpt_correction_T_max 1.00000
_exptl_absorpt_correction_T_min 0.29874
_exptl_absorpt_correction_type multi-scan
_exptl_absorpt_process_details
;
CrysAlisPro 1.171.43.106a (Rigaku Oxford Diffraction, 2024)
Empirical absorption correction using spherical harmonics,
implemented in SCALE3 ABSPACK scaling algorithm.
;
_exptl_crystal_colour 'clear whiteish colourless'
_exptl_crystal_colour_lustre clear
_exptl_crystal_colour_modifier whiteish
_exptl_crystal_colour_primary colourless
_exptl_crystal_density_diffrn 1.564
_exptl_crystal_description block
_exptl_crystal_F_000 648
_refine_diff_density_max 0.450
_refine_diff_density_min -0.447
_refine_diff_density_rms 0.071
_refine_ls_extinction_method none
_refine_ls_goodness_of_fit_ref 1.057
_refine_ls_hydrogen_treatment constr
_refine_ls_matrix_type full
_refine_ls_number_parameters 174
_refine_ls_number_reflns 3442
_refine_ls_number_restraints 0
_refine_ls_restrained_S_all 1.057
_refine_ls_R_factor_all 0.0876
_refine_ls_R_factor_gt 0.0506
_refine_ls_shift/su_max 0.001
_refine_ls_shift/su_mean 0.000
_refine_ls_structure_factor_coef Fsqd
_refine_ls_weighting_details 'w=1/[\s^2^(Fo^2^)+(0.0256P)^2^+1.3381P] where P=(Fo^2^+2Fc^2^)/3'
_refine_ls_weighting_scheme calc
_refine_ls_wR_factor_gt 0.0865
_refine_ls_wR_factor_ref 0.0995
_reflns_Friedel_coverage 0.000
_reflns_number_gt 2346
_reflns_number_total 3442
_reflns_threshold_expression 'I > 2\s(I)'
_cod_data_source_file d5cc04935k2.cif
_cod_data_source_block smt-me_auto
_cod_database_code 7135496
_shelx_shelxl_version_number 2016/4
_chemical_oxdiff_formula 'C  H N O'
_chemical_oxdiff_usercomment 30-06-2025
_shelx_space_group_comment
;
The symmetry employed for this shelxl refinement is uniquely defined
by the following loop, which should always be used as a source of
symmetry information in preference to the above space-group names.
They are only intended as comments.
;
_reflns_odcompleteness_completeness 98.84
_reflns_odcompleteness_iscentric 1
_reflns_odcompleteness_theta 26.32
_olex2_refinement_description
;
1. Fixed Uiso
 At 1.2 times of:
  All C(H) groups, All C(H,H) groups
 At 1.5 times of:
  All C(H,H,H) groups
2.a Secondary CH2 refined with riding coordinates:
 C00F(H00A,H00B)
2.b Aromatic/amide H refined with riding coordinates:
 C006(H006), C007(H007), C00D(H00D), C00E(H00E)
2.c Idealised Me refined as rotating group:
 C00I(H00C,H00F,H00G), C00J(H00H,H00I,H00J)
;
_olex2_submission_original_sample_id SMT-Me
_olex2_submission_special_instructions 'No special instructions were received'
_oxdiff_exptl_absorpt_empirical_details
;
Empirical correction (ABSPACK) includes:
- Absorption correction using spherical harmonics
- Frame scaling
;
_oxdiff_exptl_absorpt_empirical_full_max 1.768
_oxdiff_exptl_absorpt_empirical_full_min 0.587

loop_
_space_group_symop_operation_xyz
'x, y, z'
'-x+1/2, y+1/2, -z+1/2'
'-x, -y, -z'
'x-1/2, -y-1/2, z-1/2'

loop_
_atom_site_label
_atom_site_type_symbol
_atom_site_fract_x
_atom_site_fract_y
_atom_site_fract_z
_atom_site_U_iso_or_equiv
_atom_site_adp_type
_atom_site_occupancy
_atom_site_site_symmetry_order
_atom_site_calc_flag
_atom_site_refinement_flags_posn
_atom_site_refinement_flags_adp
_atom_site_refinement_flags_occupancy
_atom_site_disorder_assembly
_atom_site_disorder_group
Br01 Br 0.19154(3) 0.67515(5) 0.83759(2) 0.05439(14) Uani 1 1 d . . . . .
O002 O 0.5257(2) 0.3025(3) 0.56443(16) 0.0584(7) Uani 1 1 d . . . . .
N003 N 0.6185(2) 0.5079(3) 0.65560(16) 0.0398(6) Uani 1 1 d . . . . .
O004 O 0.7595(2) 0.6767(3) 0.73569(18) 0.0619(7) Uani 1 1 d . . . . .
C005 C 0.5177(3) 0.5487(4) 0.69817(19) 0.0354(7) Uani 1 1 d . . . . .
C006 C 0.5175(3) 0.4922(4) 0.78079(19) 0.0398(7) Uani 1 1 d . . . . .
H006 H 0.582018 0.428988 0.807758 0.048 Uiso 1 1 calc R U . . .
C007 C 0.4204(3) 0.5310(4) 0.8225(2) 0.0416(7) Uani 1 1 d . . . . .
H007 H 0.419438 0.495360 0.878040 0.050 Uiso 1 1 calc R U . . .
O008 O 0.8769(3) 0.2191(5) 0.4991(2) 0.0921(11) Uani 1 1 d . . . . .
C009 C 0.3253(3) 0.6225(4) 0.7813(2) 0.0392(7) Uani 1 1 d . . . . .
C00A C 0.7336(3) 0.5770(4) 0.6782(2) 0.0418(8) Uani 1 1 d . . . . .
C00B C 0.6144(3) 0.3832(4) 0.5917(2) 0.0427(8) Uani 1 1 d . . . . .
C00C C 0.7358(3) 0.3773(5) 0.5633(2) 0.0443(8) Uani 1 1 d . . . . .
C00D C 0.4226(3) 0.6423(4) 0.6576(2) 0.0467(8) Uani 1 1 d . . . . .
H00D H 0.424178 0.680886 0.602511 0.056 Uiso 1 1 calc R U . . .
C00E C 0.3251(3) 0.6783(5) 0.6990(2) 0.0468(8) Uani 1 1 d . . . . .
H00E H 0.259898 0.739639 0.671833 0.056 Uiso 1 1 calc R U . . .
C00F C 0.7715(4) 0.5485(5) 0.5286(2) 0.0612(11) Uani 1 1 d . . . . .
H00A H 0.830438 0.546796 0.489217 0.073 Uiso 1 1 calc R U . . .
H00B H 0.709762 0.636563 0.517111 0.073 Uiso 1 1 calc R U . . .
C00G C 0.8141(3) 0.5069(4) 0.6189(2) 0.0451(8) Uani 1 1 d . . . . .
C00H C 0.7868(4) 0.2119(5) 0.5348(2) 0.0599(11) Uani 1 1 d . . . . .
C00I C 0.9454(3) 0.4817(6) 0.6529(3) 0.0681(11) Uani 1 1 d . . . . .
H00C H 0.981479 0.592425 0.667575 0.102 Uiso 1 1 calc R U . . .
H00F H 0.986122 0.427587 0.610476 0.102 Uiso 1 1 calc R U . . .
H00G H 0.951793 0.409086 0.702153 0.102 Uiso 1 1 calc R U . . .
C00J C 0.7306(5) 0.0495(6) 0.5527(3) 0.0804(14) Uani 1 1 d . . . . .
H00H H 0.653359 0.041126 0.519185 0.121 Uiso 1 1 calc R U . . .
H00I H 0.720936 0.044914 0.611541 0.121 Uiso 1 1 calc R U . . .
H00J H 0.780296 -0.045370 0.539306 0.121 Uiso 1 1 calc R U . . .

loop_
_atom_site_aniso_label
_atom_site_aniso_U_11
_atom_site_aniso_U_22
_atom_site_aniso_U_33
_atom_site_aniso_U_23
_atom_site_aniso_U_13
_atom_site_aniso_U_12
Br01 0.0567(2) 0.0602(2) 0.0495(2) -0.00300(19) 0.01915(16) 0.01417(19)
O002 0.0548(15) 0.0646(17) 0.0552(15) -0.0198(14) 0.0050(12) -0.0086(13)
N003 0.0420(15) 0.0381(15) 0.0408(15) -0.0017(12) 0.0116(12) 0.0005(12)
O004 0.0571(15) 0.0582(16) 0.0716(18) -0.0248(15) 0.0128(13) -0.0130(13)
C005 0.0394(16) 0.0311(16) 0.0362(17) -0.0029(13) 0.0070(14) 0.0001(13)
C006 0.0397(17) 0.0415(18) 0.0370(17) 0.0054(14) 0.0002(14) 0.0021(14)
C007 0.0490(19) 0.0411(18) 0.0352(17) 0.0049(15) 0.0070(15) -0.0001(15)
O008 0.096(2) 0.106(3) 0.078(2) -0.0206(19) 0.0279(19) 0.033(2)
C009 0.0456(18) 0.0346(17) 0.0394(17) -0.0058(14) 0.0130(15) 0.0018(14)
C00A 0.0455(19) 0.0365(18) 0.0445(19) 0.0034(16) 0.0093(15) -0.0003(15)
C00B 0.052(2) 0.0405(18) 0.0361(18) 0.0003(15) 0.0094(15) 0.0053(16)
C00C 0.0505(19) 0.050(2) 0.0332(17) 0.0021(15) 0.0106(15) 0.0084(16)
C00D 0.058(2) 0.050(2) 0.0342(17) 0.0055(15) 0.0117(15) 0.0104(17)
C00E 0.0529(19) 0.050(2) 0.0370(17) 0.0050(16) 0.0044(15) 0.0172(17)
C00F 0.068(2) 0.065(3) 0.057(2) 0.022(2) 0.029(2) 0.015(2)
C00G 0.0453(19) 0.0425(19) 0.050(2) 0.0047(16) 0.0137(16) 0.0029(15)
C00H 0.072(3) 0.068(3) 0.039(2) -0.0087(18) 0.0081(19) 0.025(2)
C00I 0.051(2) 0.066(3) 0.090(3) 0.001(2) 0.019(2) 0.004(2)
C00J 0.110(4) 0.059(3) 0.070(3) -0.014(2) 0.001(3) 0.018(3)

loop_
_atom_type_symbol
_atom_type_description
_atom_type_scat_dispersion_real
_atom_type_scat_dispersion_imag
_atom_type_scat_source
C C 0.0033 0.0016 'International Tables Vol C Tables 4.2.6.8 and 6.1.1.4'
H H 0.0000 0.0000 'International Tables Vol C Tables 4.2.6.8 and 6.1.1.4'
Br Br -0.2901 2.4595 'International Tables Vol C Tables 4.2.6.8 and 6.1.1.4'
N N 0.0061 0.0033 'International Tables Vol C Tables 4.2.6.8 and 6.1.1.4'
O O 0.0106 0.0060 'International Tables Vol C Tables 4.2.6.8 and 6.1.1.4'

loop_
_geom_angle_atom_site_label_1
_geom_angle_atom_site_label_2
_geom_angle_atom_site_label_3
_geom_angle
_geom_angle_site_symmetry_1
_geom_angle_site_symmetry_3
_geom_angle_publ_flag
C00A N003 C005 123.7(3) . . ?
C00B N003 C005 123.1(3) . . ?
C00B N003 C00A 113.0(3) . . ?
C006 C005 N003 118.8(3) . . ?
C00D C005 N003 120.3(3) . . ?
C00D C005 C006 120.9(3) . . ?
C005 C006 H006 120.4 . . ?
C007 C006 C005 119.2(3) . . ?
C007 C006 H006 120.4 . . ?
C006 C007 H007 120.2 . . ?
C009 C007 C006 119.6(3) . . ?
C009 C007 H007 120.2 . . ?
C007 C009 Br01 119.9(2) . . ?
C007 C009 C00E 121.3(3) . . ?
C00E C009 Br01 118.9(2) . . ?
N003 C00A C00G 108.2(3) . . ?
O004 C00A N003 124.2(3) . . ?
O004 C00A C00G 127.5(3) . . ?
O002 C00B N003 124.3(3) . . ?
O002 C00B C00C 128.3(3) . . ?
N003 C00B C00C 107.3(3) . . ?
C00B C00C C00F 112.5(3) . . ?
C00B C00C C00G 106.4(3) . . ?
C00B C00C C00H 121.4(3) . . ?
C00F C00C C00G 58.8(2) . . ?
C00H C00C C00F 120.3(3) . . ?
C00H C00C C00G 121.2(3) . . ?
C005 C00D H00D 120.2 . . ?
C005 C00D C00E 119.6(3) . . ?
C00E C00D H00D 120.2 . . ?
C009 C00E H00E 120.3 . . ?
C00D C00E C009 119.4(3) . . ?
C00D C00E H00E 120.3 . . ?
C00C C00F H00A 117.6 . . ?
C00C C00F H00B 117.6 . . ?
H00A C00F H00B 114.7 . . ?
C00G C00F C00C 61.5(2) . . ?
C00G C00F H00A 117.6 . . ?
C00G C00F H00B 117.6 . . ?
C00A C00G C00C 104.7(3) . . ?
C00A C00G C00I 117.4(3) . . ?
C00F C00G C00A 113.0(3) . . ?
C00F C00G C00C 59.6(2) . . ?
C00F C00G C00I 123.2(3) . . ?
C00I C00G C00C 125.5(3) . . ?
O008 C00H C00C 118.4(4) . . ?
O008 C00H C00J 122.6(4) . . ?
C00J C00H C00C 118.9(4) . . ?
C00G C00I H00C 109.5 . . ?
C00G C00I H00F 109.5 . . ?
C00G C00I H00G 109.5 . . ?
H00C C00I H00F 109.5 . . ?
H00C C00I H00G 109.5 . . ?
H00F C00I H00G 109.5 . . ?
C00H C00J H00H 109.5 . . ?
C00H C00J H00I 109.5 . . ?
C00H C00J H00J 109.5 . . ?
H00H C00J H00I 109.5 . . ?
H00H C00J H00J 109.5 . . ?
H00I C00J H00J 109.5 . . ?

loop_
_geom_bond_atom_site_label_1
_geom_bond_atom_site_label_2
_geom_bond_distance
_geom_bond_site_symmetry_2
_geom_bond_publ_flag
Br01 C009 1.892(3) . ?
O002 C00B 1.206(4) . ?
N003 C005 1.429(4) . ?
N003 C00A 1.400(4) . ?
N003 C00B 1.398(4) . ?
O004 C00A 1.203(4) . ?
C005 C006 1.389(4) . ?
C005 C00D 1.378(4) . ?
C006 H006 0.9300 . ?
C006 C007 1.382(4) . ?
C007 H007 0.9300 . ?
C007 C009 1.373(4) . ?
O008 C00H 1.225(5) . ?
C009 C00E 1.381(5) . ?
C00A C00G 1.493(5) . ?
C00B C00C 1.491(5) . ?
C00C C00F 1.505(5) . ?
C00C C00G 1.534(5) . ?
C00C C00H 1.492(5) . ?
C00D H00D 0.9300 . ?
C00D C00E 1.379(4) . ?
C00E H00E 0.9300 . ?
C00F H00A 0.9700 . ?
C00F H00B 0.9700 . ?
C00F C00G 1.493(5) . ?
C00G C00I 1.515(5) . ?
C00H C00J 1.446(6) . ?
C00I H00C 0.9600 . ?
C00I H00F 0.9600 . ?
C00I H00G 0.9600 . ?
C00J H00H 0.9600 . ?
C00J H00I 0.9600 . ?
C00J H00J 0.9600 . ?

loop_
_geom_torsion_atom_site_label_1
_geom_torsion_atom_site_label_2
_geom_torsion_atom_site_label_3
_geom_torsion_atom_site_label_4
_geom_torsion
_geom_torsion_site_symmetry_1
_geom_torsion_site_symmetry_2
_geom_torsion_site_symmetry_3
_geom_torsion_site_symmetry_4
_geom_torsion_publ_flag
Br01 C009 C00E C00D 179.3(3) . . . . ?
O002 C00B C00C C00F 117.0(4) . . . . ?
O002 C00B C00C C00G 179.4(4) . . . . ?
O002 C00B C00C C00H -36.3(5) . . . . ?
N003 C005 C006 C007 -180.0(3) . . . . ?
N003 C005 C00D C00E 179.0(3) . . . . ?
N003 C00A C00G C00C -4.4(3) . . . . ?
N003 C00A C00G C00F 58.4(4) . . . . ?
N003 C00A C00G C00I -148.8(3) . . . . ?
N003 C00B C00C C00F -60.6(4) . . . . ?
N003 C00B C00C C00G 1.8(3) . . . . ?
N003 C00B C00C C00H 146.1(3) . . . . ?
O004 C00A C00G C00C 176.1(3) . . . . ?
O004 C00A C00G C00F -121.0(4) . . . . ?
O004 C00A C00G C00I 31.8(5) . . . . ?
C005 N003 C00A O004 0.4(5) . . . . ?
C005 N003 C00A C00G -179.1(3) . . . . ?
C005 N003 C00B O002 2.5(5) . . . . ?
C005 N003 C00B C00C -179.8(3) . . . . ?
C005 C006 C007 C009 0.9(5) . . . . ?
C005 C00D C00E C009 1.1(5) . . . . ?
C006 C005 C00D C00E -0.9(5) . . . . ?
C006 C007 C009 Br01 179.7(2) . . . . ?
C006 C007 C009 C00E -0.7(5) . . . . ?
C007 C009 C00E C00D -0.3(5) . . . . ?
C00A N003 C005 C006 -67.6(4) . . . . ?
C00A N003 C005 C00D 112.4(4) . . . . ?
C00A N003 C00B O002 177.4(3) . . . . ?
C00A N003 C00B C00C -4.9(4) . . . . ?
C00B N003 C005 C006 106.7(4) . . . . ?
C00B N003 C005 C00D -73.2(4) . . . . ?
C00B N003 C00A O004 -174.5(3) . . . . ?
C00B N003 C00A C00G 6.0(4) . . . . ?
C00B C00C C00F C00G 96.1(3) . . . . ?
C00B C00C C00G C00A 1.6(3) . . . . ?
C00B C00C C00G C00F -106.8(3) . . . . ?
C00B C00C C00G C00I 142.1(3) . . . . ?
C00B C00C C00H O008 167.9(3) . . . . ?
C00B C00C C00H C00J -14.1(5) . . . . ?
C00C C00F C00G C00A -94.1(3) . . . . ?
C00C C00F C00G C00I 114.9(4) . . . . ?
C00D C005 C006 C007 -0.1(5) . . . . ?
C00F C00C C00G C00A 108.3(3) . . . . ?
C00F C00C C00G C00I -111.2(4) . . . . ?
C00F C00C C00H O008 16.8(5) . . . . ?
C00F C00C C00H C00J -165.3(4) . . . . ?
C00G C00C C00H O008 -52.9(5) . . . . ?
C00G C00C C00H C00J 125.0(4) . . . . ?
C00H C00C C00F C00G -110.4(4) . . . . ?
C00H C00C C00G C00A -142.8(3) . . . . ?
C00H C00C C00G C00F 108.8(4) . . . . ?
C00H C00C C00G C00I -2.3(5) . . . . ?
